data_4062260
loop_
_publ_author_name
'Wang, Haiping'
'Li, Hung-Wing'
'Xie, Zuowei'

_publ_section_title
;
 Multiple Insertion of Unsaturated Molecules into the Zr-N Bonds of
 [\h^5^:\s-Me~2~A(C~9~H~6~)(C~2~B~10~H~10~)]Zr(NMe~2~)~2~ (A = C, Si)
;
_journal_issue 22
_journal_name_full Organometallics
_journal_page_first 4522
_journal_page_last 4531
_journal_paper_doi 10.1021/om0304255
_journal_volume 22
_journal_year 2003
_chemical_formula_sum 'C22 H43 B10 N3 S Si Zr'
_chemical_formula_weight 609.06
_space_group_IT_number 14
_symmetry_cell_setting monoclinic
_symmetry_space_group_name_Hall '-P 2yn'
_symmetry_space_group_name_H-M 'P 1 21/n 1'
_cell_angle_alpha 90.00
_cell_angle_beta 93.21(3)
_cell_angle_gamma 90.00
_cell_formula_units_Z 4
_cell_length_a 8.2128(16)
_cell_length_b 21.496(4)
_cell_length_c 17.806(4)
_cell_measurement_temperature 293(2)
_cell_volume 3138.6(11)
_diffrn_ambient_temperature 293(2)
_exptl_crystal_density_diffrn 1.289
_cod_depositor_comments
;
The following automatic conversions were performed:
'_symmetry_cell_setting' value 'Monoclinic' changed to 'monoclinic'
according to '/home/saulius/struct/CIF-dictionaries/cif_core.dic'
dictionary named 'cif_core.dic' version 2.4.1 from 2010-06-29.

Automatic conversion script
Id: cif_fix_enum 1527 2010-12-29 10:47:43Z saulius 
;
_cod_original_sg_symbol_H-M 'P 21/n'
_cod_database_code 4062260

loop_
_symmetry_equiv_pos_as_xyz
'x, y, z'
'-x+1/2, y+1/2, -z+1/2'
'-x, -y, -z'
'x-1/2, -y-1/2, z-1/2'

loop_
_atom_site_label
_atom_site_type_symbol
_atom_site_fract_x
_atom_site_fract_y
_atom_site_fract_z
_atom_site_U_iso_or_equiv
_atom_site_adp_type
_atom_site_occupancy
_atom_site_symmetry_multiplicity
_atom_site_calc_flag
_atom_site_refinement_flags
_atom_site_disorder_assembly
_atom_site_disorder_group
Zr1 Zr -0.60195(7) 0.58444(2) 0.31177(3) 0.0569(2) Uani 1 1 d . . .
S1 S -0.7996(2) 0.54581(8) 0.41129(9) 0.0732(5) Uani 1 1 d . . .
Si1 Si -0.7696(2) 0.49200(9) 0.14738(10) 0.0694(5) Uani 1 1 d . . .
N3 N -0.6848(7) 0.6545(2) 0.3971(3) 0.0735(14) Uani 1 1 d . . .
N2 N -0.8939(7) 0.6486(3) 0.4848(3) 0.0807(16) Uani 1 1 d . . .
N1 N -0.3671(6) 0.5970(2) 0.3373(3) 0.0658(13) Uani 1 1 d . . .
B3 B -0.4477(9) 0.4499(3) 0.2210(4) 0.0700(19) Uani 1 1 d . . .
H3 H -0.3862 0.4839 0.1861 0.084 Uiso 1 1 calc R . .
B4 B -0.5269(10) 0.3796(4) 0.1828(5) 0.081(2) Uani 1 1 d . . .
H4 H -0.5156 0.3671 0.1234 0.097 Uiso 1 1 calc R . .
B5 B -0.7031(10) 0.3622(3) 0.2299(5) 0.078(2) Uani 1 1 d . . .
H5 H -0.8078 0.3383 0.2015 0.094 Uiso 1 1 calc R . .
B6 B -0.7273(10) 0.4229(3) 0.2981(4) 0.0667(18) Uani 1 1 d . . .
H6 H -0.8478 0.4390 0.3139 0.080 Uiso 1 1 calc R . .
B7 B -0.3856(10) 0.4365(3) 0.3153(5) 0.073(2) Uani 1 1 d . . .
H7 H -0.2811 0.4610 0.3430 0.087 Uiso 1 1 calc R . .
B8 B -0.3581(10) 0.3776(3) 0.2480(5) 0.081(2) Uani 1 1 d . . .
H8 H -0.2358 0.3639 0.2319 0.097 Uiso 1 1 calc R . .
B9 B -0.5201(11) 0.3237(4) 0.2532(5) 0.088(2) Uani 1 1 d . . .
H9 H -0.5043 0.2741 0.2403 0.105 Uiso 1 1 calc R . .
B10 B -0.6464(11) 0.3493(4) 0.3256(5) 0.080(2) Uani 1 1 d . . .
H10 H -0.7140 0.3169 0.3602 0.096 Uiso 1 1 calc R . .
B11 B -0.5591(10) 0.4188(3) 0.3630(4) 0.074(2) Uani 1 1 d . . .
H11 H -0.5681 0.4312 0.4226 0.089 Uiso 1 1 calc R . .
B12 B -0.4311(11) 0.3573(3) 0.3357(5) 0.086(2) Uani 1 1 d . . .
H12 H -0.3574 0.3293 0.3767 0.104 Uiso 1 1 calc R . .
C1 C -0.6500(7) 0.4376(3) 0.2135(3) 0.0600(14) Uani 1 1 d . . .
C2 C -0.5677(7) 0.4730(2) 0.2925(3) 0.0581(14) Uani 1 1 d . . .
C4 C -0.7152(11) 0.4772(4) 0.0486(4) 0.103(3) Uani 1 1 d . . .
H4A H -0.7762 0.5047 0.0152 0.155 Uiso 1 1 calc R . .
H4B H -0.7408 0.4349 0.0353 0.155 Uiso 1 1 calc R . .
H4C H -0.6007 0.4843 0.0444 0.155 Uiso 1 1 calc R . .
C5 C -0.9916(8) 0.4797(4) 0.1558(5) 0.100(2) Uani 1 1 d . . .
H5A H -1.0515 0.5073 0.1221 0.149 Uiso 1 1 calc R . .
H5B H -1.0191 0.4881 0.2065 0.149 Uiso 1 1 calc R . .
H5C H -1.0189 0.4374 0.1432 0.149 Uiso 1 1 calc R . .
C11 C -0.7139(8) 0.5716(3) 0.1788(3) 0.0676(16) Uani 1 1 d . . .
C12 C -0.8223(8) 0.6119(3) 0.2169(4) 0.0777(18) Uani 1 1 d . . .
H12A H -0.9381 0.6032 0.2225 0.093 Uiso 1 1 calc R . .
C13 C -0.7489(9) 0.6687(3) 0.2335(4) 0.085(2) Uani 1 1 d . . .
H13A H -0.8033 0.7051 0.2536 0.102 Uiso 1 1 calc R . .
C14 C -0.4741(12) 0.7157(3) 0.1961(5) 0.098(2) Uani 1 1 d . . .
H14A H -0.4854 0.7538 0.2201 0.117 Uiso 1 1 calc R . .
C15 C -0.3435(12) 0.7047(4) 0.1549(5) 0.109(3) Uani 1 1 d . . .
H15A H -0.2646 0.7354 0.1510 0.131 Uiso 1 1 calc R . .
C16 C -0.3247(11) 0.6472(4) 0.1177(4) 0.102(2) Uani 1 1 d . . .
H16A H -0.2368 0.6418 0.0876 0.122 Uiso 1 1 calc R . .
C17 C -0.4325(9) 0.5995(3) 0.1248(4) 0.0765(18) Uani 1 1 d . . .
H17A H -0.4155 0.5612 0.1021 0.092 Uiso 1 1 calc R . .
C18 C -0.5715(8) 0.6093(3) 0.1677(3) 0.0651(15) Uani 1 1 d . . .
C19 C -0.5926(10) 0.6689(3) 0.2019(4) 0.0779(19) Uani 1 1 d . . .
C20 C -0.7906(8) 0.6243(3) 0.4349(3) 0.0682(16) Uani 1 1 d . . .
C21 C -0.9680(9) 0.6071(4) 0.5389(4) 0.104(3) Uani 1 1 d . . .
H21A H -0.9143 0.5675 0.5390 0.157 Uiso 1 1 calc R . .
H21B H -1.0816 0.6017 0.5247 0.157 Uiso 1 1 calc R . .
H21C H -0.9565 0.6251 0.5883 0.157 Uiso 1 1 calc R . .
C22 C -0.9627(11) 0.7104(4) 0.4780(5) 0.122(3) Uani 1 1 d . . .
H22A H -0.9052 0.7338 0.4420 0.183 Uiso 1 1 calc R . .
H22B H -0.9528 0.7309 0.5259 0.183 Uiso 1 1 calc R . .
H22C H -1.0758 0.7076 0.4615 0.183 Uiso 1 1 calc R . .
C23 C -0.6354(11) 0.7201(3) 0.4080(6) 0.117(3) Uani 1 1 d D . .
H23A H -0.6201 0.7375 0.3586 0.141 Uiso 1 1 calc R . .
H23B H -0.7269 0.7419 0.4281 0.141 Uiso 1 1 calc R . .
C24 C -0.5017(15) 0.7345(4) 0.4521(8) 0.192(7) Uani 1 1 d D B .
H24A H -0.4108 0.7112 0.4340 0.231 Uiso 1 1 calc R . .
H24B H -0.5192 0.7196 0.5025 0.231 Uiso 1 1 calc R . .
C25 C -0.4515(15) 0.8009(4) 0.4582(7) 0.157(5) Uani 1 1 d D . .
H25A H -0.3784 0.8099 0.4187 0.189 Uiso 1 1 calc R A 1
H25B H -0.5475 0.8267 0.4496 0.189 Uiso 1 1 calc R A 1
C26 C -0.373(2) 0.8176(7) 0.5281(8) 0.134(5) Uani 0.70 1 d PD B 1
H26A H -0.3442 0.8608 0.5273 0.161 Uiso 0.70 1 calc PR B 1
H26B H -0.2765 0.7929 0.5368 0.161 Uiso 0.70 1 calc PR B 1
H26C H -0.4457 0.8103 0.5676 0.161 Uiso 0.70 1 calc PR B 1
C26' C -0.284(3) 0.822(2) 0.480(3) 0.178(18) Uiso 0.30 1 d PD B 2
H26C H -0.2817 0.8671 0.4806 0.214 Uiso 0.30 1 calc PR B 2
H26D H -0.2102 0.8074 0.4440 0.214 Uiso 0.30 1 calc PR B 2
H26E H -0.2515 0.8068 0.5289 0.214 Uiso 0.30 1 calc PR B 2
C27 C -0.2119(9) 0.6167(4) 0.3102(5) 0.106(3) Uani 1 1 d . . .
H27A H -0.1292 0.6139 0.3504 0.160 Uiso 1 1 calc R . .
H27B H -0.2204 0.6589 0.2929 0.160 Uiso 1 1 calc R . .
H27C H -0.1835 0.5902 0.2696 0.160 Uiso 1 1 calc R . .
C28 C -0.3505(9) 0.5761(3) 0.4156(4) 0.0822(19) Uani 1 1 d . . .
H28C H -0.2390 0.5805 0.4341 0.123 Uiso 1 1 calc R . .
H28A H -0.3824 0.5332 0.4184 0.123 Uiso 1 1 calc R . .
H28B H -0.4191 0.6009 0.4456 0.123 Uiso 1 1 calc R . .

loop_
_atom_site_aniso_label
_atom_site_aniso_U_11
_atom_site_aniso_U_22
_atom_site_aniso_U_33
_atom_site_aniso_U_23
_atom_site_aniso_U_13
_atom_site_aniso_U_12
Zr1 0.0584(4) 0.0525(3) 0.0601(3) 0.0029(3) 0.0064(2) 0.0032(3)
S1 0.0776(11) 0.0692(10) 0.0746(10) -0.0016(8) 0.0201(8) -0.0031(8)
Si1 0.0646(11) 0.0825(12) 0.0608(10) 0.0011(9) 0.0007(8) -0.0087(9)
N3 0.086(4) 0.056(3) 0.079(3) -0.006(3) 0.011(3) 0.006(3)
N2 0.078(4) 0.099(4) 0.065(3) -0.015(3) 0.004(3) 0.016(3)
N1 0.064(3) 0.063(3) 0.070(3) -0.005(2) 0.001(2) 0.001(2)
B3 0.058(4) 0.069(5) 0.084(5) -0.002(4) 0.010(4) 0.000(4)
B4 0.078(5) 0.069(5) 0.096(6) -0.028(4) 0.012(4) -0.012(4)
B5 0.082(5) 0.065(4) 0.089(5) -0.014(4) 0.018(4) -0.017(4)
B6 0.077(5) 0.058(4) 0.066(4) -0.001(3) 0.018(3) -0.003(3)
B7 0.067(5) 0.061(4) 0.088(5) 0.000(4) -0.013(4) 0.004(3)
B8 0.069(5) 0.059(4) 0.114(7) -0.007(4) 0.007(5) 0.006(4)
B9 0.087(6) 0.054(4) 0.123(7) -0.005(4) 0.014(5) -0.003(4)
B10 0.100(6) 0.059(4) 0.084(5) 0.004(4) 0.019(4) -0.006(4)
B11 0.095(6) 0.058(4) 0.069(4) 0.010(4) 0.001(4) 0.008(4)
B12 0.097(6) 0.050(4) 0.110(7) 0.007(4) -0.008(5) 0.003(4)
C1 0.059(4) 0.060(3) 0.061(3) -0.005(3) 0.010(3) -0.009(3)
C2 0.062(4) 0.047(3) 0.064(3) -0.003(3) -0.003(3) -0.001(3)
C4 0.136(7) 0.110(6) 0.064(4) -0.009(4) 0.010(4) -0.017(5)
C5 0.074(5) 0.111(6) 0.112(6) 0.008(5) -0.010(4) -0.009(4)
C11 0.068(4) 0.075(4) 0.059(3) 0.010(3) -0.003(3) 0.000(3)
C12 0.062(4) 0.092(5) 0.078(4) 0.000(4) -0.005(3) 0.024(4)
C13 0.099(6) 0.068(4) 0.090(5) 0.008(4) 0.004(4) 0.033(4)
C14 0.137(7) 0.065(4) 0.091(5) 0.014(4) 0.001(5) -0.019(5)
C15 0.143(8) 0.090(6) 0.095(6) 0.018(5) 0.001(6) -0.053(6)
C16 0.116(7) 0.106(6) 0.084(5) 0.015(5) 0.025(4) -0.037(5)
C17 0.091(5) 0.072(4) 0.067(4) 0.006(3) 0.011(4) -0.015(3)
C18 0.073(4) 0.064(3) 0.059(3) 0.017(3) 0.005(3) 0.002(3)
C19 0.106(6) 0.053(4) 0.074(4) 0.009(3) -0.003(4) 0.005(4)
C20 0.070(4) 0.073(4) 0.063(3) -0.006(3) 0.007(3) 0.004(3)
C21 0.082(5) 0.162(8) 0.070(4) -0.009(5) 0.017(4) 0.006(5)
C22 0.121(7) 0.111(7) 0.133(7) -0.047(6) 0.009(6) 0.033(6)
C23 0.115(7) 0.063(5) 0.174(9) -0.013(5) 0.014(6) -0.009(5)
C24 0.234(14) 0.068(5) 0.257(15) 0.006(7) -0.144(12) -0.019(7)
C25 0.205(12) 0.078(5) 0.180(10) 0.000(6) -0.076(9) -0.018(7)
C26 0.148(13) 0.119(11) 0.134(11) -0.044(9) -0.006(11) 0.002(10)
C27 0.073(5) 0.141(7) 0.106(6) 0.019(5) 0.009(4) -0.006(5)
C28 0.089(5) 0.080(4) 0.076(4) 0.001(4) -0.010(4) 0.003(4)

loop_
_geom_bond_atom_site_label_1
_geom_bond_atom_site_label_2
_geom_bond_distance
_geom_bond_site_symmetry_2
_geom_bond_publ_flag
Zr1 N1 1.975(5) . ?
Zr1 N3 2.270(5) . ?
Zr1 C2 2.438(5) . ?
Zr1 C12 2.477(6) . ?
Zr1 C11 2.507(6) . ?
Zr1 C13 2.548(6) . ?
Zr1 S1 2.6056(18) . ?
Zr1 C18 2.647(6) . ?
Zr1 C19 2.674(6) . ?
Zr1 C28 2.700(6) . ?
S1 C20 1.740(7) . ?
Si1 C11 1.849(6) . ?
Si1 C5 1.856(7) . ?
Si1 C4 1.867(7) . ?
Si1 C1 1.894(6) . ?
N3 C20 1.302(8) . ?
N3 C23 1.478(8) . ?
N2 C20 1.366(8) . ?
N2 C22 1.447(9) . ?
N2 C21 1.469(9) . ?
N1 C27 1.451(9) . ?
N1 C28 1.463(8) . ?
B3 C1 1.680(9) . ?
B3 C2 1.725(9) . ?
B3 B7 1.752(11) . ?
B3 B4 1.767(10) . ?
B3 B8 1.775(10) . ?
B4 C1 1.714(10) . ?
B4 B9 1.735(12) . ?
B4 B5 1.753(11) . ?
B4 B8 1.758(12) . ?
B5 C1 1.708(9) . ?
B5 B9 1.746(12) . ?
B5 B10 1.765(11) . ?
B5 B6 1.801(10) . ?
B6 C1 1.698(9) . ?
B6 C2 1.705(9) . ?
B6 B11 1.753(11) . ?
B6 B10 1.775(10) . ?
B7 C2 1.718(9) . ?
B7 B11 1.741(12) . ?
B7 B8 1.767(11) . ?
B7 B12 1.785(10) . ?
B8 B12 1.760(13) . ?
B8 B9 1.770(11) . ?
B9 B12 1.758(12) . ?
B9 B10 1.787(12) . ?
B10 B11 1.770(11) . ?
B10 B12 1.776(12) . ?
B11 C2 1.713(9) . ?
B11 B12 1.774(11) . ?
C1 C2 1.706(8) . ?
C11 C12 1.440(9) . ?
C11 C18 1.447(9) . ?
C12 C13 1.386(9) . ?
C13 C19 1.430(10) . ?
C14 C15 1.354(12) . ?
C14 C19 1.408(10) . ?
C15 C16 1.414(12) . ?
C16 C17 1.366(9) . ?
C17 C18 1.423(9) . ?
C18 C19 1.433(9) . ?
C23 C24 1.350(10) . ?
C24 C25 1.487(10) . ?
C25 C26 1.415(12) . ?
C25 C26' 1.482(19) . ?
